data_4127125
loop_
_publ_author_name
'Gao, Yafei'
'Li, Guangyu'
'Deng, Liang'

_publ_section_title
;
 Bis(dinitrogen)cobalt(-I) Complexes with NHC Ligation: Synthesis,
 Characterization and Their Dinitrogen Functionalization Reactions
 Affording Side-On Bound Diazene Complexes.
;
_journal_name_full 'Journal of the American Chemical Society'
_journal_paper_doi 10.1021/jacs.7b11660
_journal_year 2018
_chemical_formula_moiety 'C36 H66 Co N6 Si2'
_chemical_formula_sum 'C36 H66 Co N6 Si2'
_chemical_formula_weight 698.05
_space_group_crystal_system monoclinic
_space_group_IT_number 15
_space_group_name_Hall '-C 2yc'
_space_group_name_H-M_alt 'C 1 2/c 1'
_symmetry_space_group_name_Hall '-C 2yc'
_symmetry_space_group_name_H-M 'C 1 2/c 1'
_atom_sites_solution_hydrogens geom
_atom_sites_solution_primary dual
_audit_creation_date 2016-10-09
_audit_creation_method
;
Olex2 1.2
(compiled 2016.02.19 svn.r3266 for OlexSys, GUI svn.r5227)
;
_cell_angle_alpha 90
_cell_angle_beta 110.828(2)
_cell_angle_gamma 90
_cell_formula_units_Z 4
_cell_length_a 13.9237(10)
_cell_length_b 16.5878(12)
_cell_length_c 18.4899(14)
_cell_measurement_reflns_used 4751
_cell_measurement_temperature 130
_cell_measurement_theta_max 28.30
_cell_measurement_theta_min 2.58
_cell_volume 3991.4(5)
_computing_cell_refinement 'SAINT v7.68A (Bruker, 2009)'
_computing_data_reduction 'SAINT v7.68A (Bruker, 2009)'
_computing_molecular_graphics 'Olex2 (Dolomanov et al., 2009)'
_computing_publication_material 'Olex2 (Dolomanov et al., 2009)'
_computing_structure_refinement 'ShelXL (Sheldrick, 2015)'
_computing_structure_solution 'ShelXT (Sheldrick, 2015)'
_diffrn_ambient_temperature 130
_diffrn_measured_fraction_theta_full 1.000
_diffrn_measured_fraction_theta_max 0.994
_diffrn_measurement_device_type 'Bruker APEX-II CCD'
_diffrn_measurement_method '\f and \w scans'
_diffrn_radiation_monochromator graphite
_diffrn_radiation_type MoK\a
_diffrn_radiation_wavelength 0.71073
_diffrn_reflns_av_R_equivalents 0.0331
_diffrn_reflns_av_unetI/netI 0.0365
_diffrn_reflns_Laue_measured_fraction_full 1.000
_diffrn_reflns_Laue_measured_fraction_max 0.994
_diffrn_reflns_limit_h_max 19
_diffrn_reflns_limit_h_min -19
_diffrn_reflns_limit_k_max 23
_diffrn_reflns_limit_k_min -23
_diffrn_reflns_limit_l_max 23
_diffrn_reflns_limit_l_min -26
_diffrn_reflns_number 20127
_diffrn_reflns_point_group_measured_fraction_full 1.000
_diffrn_reflns_point_group_measured_fraction_max 0.994
_diffrn_reflns_theta_full 26.000
_diffrn_reflns_theta_max 30.639
_diffrn_reflns_theta_min 1.989
_diffrn_standards_number 0
_exptl_absorpt_coefficient_mu 0.521
_exptl_absorpt_correction_T_max 0.7461
_exptl_absorpt_correction_T_min 0.7048
_exptl_absorpt_correction_type multi-scan
_exptl_absorpt_process_details
;
SADABS-2008/1 (Bruker,2008) was used for absorption correction.
wR2(int) was 0.0452 before and 0.0395 after correction.
The Ratio of minimum to maximum transmission is 0.9446.
The \l/2 correction factor is 0.0015.
;
_exptl_crystal_colour green
_exptl_crystal_density_diffrn 1.162
_exptl_crystal_description block
_exptl_crystal_F_000 1516
_exptl_crystal_size_max 0.15
_exptl_crystal_size_mid 0.12
_exptl_crystal_size_min 0.1
_refine_diff_density_max 1.648
_refine_diff_density_min -1.373
_refine_diff_density_rms 0.076
_refine_ls_extinction_method none
_refine_ls_goodness_of_fit_ref 1.038
_refine_ls_hydrogen_treatment constr
_refine_ls_matrix_type full
_refine_ls_number_parameters 207
_refine_ls_number_reflns 6147
_refine_ls_number_restraints 0
_refine_ls_restrained_S_all 1.038
_refine_ls_R_factor_all 0.0777
_refine_ls_R_factor_gt 0.0550
_refine_ls_shift/su_max 0.001
_refine_ls_shift/su_mean 0.000
_refine_ls_structure_factor_coef Fsqd
_refine_ls_weighting_details 'w=1/[\s^2^(Fo^2^)+(0.0525P)^2^+9.6946P] where P=(Fo^2^+2Fc^2^)/3'
_refine_ls_weighting_scheme calc
_refine_ls_wR_factor_gt 0.1281
_refine_ls_wR_factor_ref 0.1427
_reflns_Friedel_coverage 0.000
_reflns_number_gt 4677
_reflns_number_total 6147
_reflns_threshold_expression 'I > 2\s(I)'
_cod_data_source_file ja7b11660_si_001.cif
_cod_data_source_block 6a
_cod_database_code 4127125
_shelx_space_group_comment
;
The symmetry employed for this shelxl refinement is uniquely defined
by the following loop, which should always be used as a source of
symmetry information in preference to the above space-group names.
They are only intended as comments.
;
_shelx_estimated_absorpt_t_max 0.950
_shelx_estimated_absorpt_t_min 0.926
_olex2_refinement_description
;
1. Fixed Uiso
 At 1.2 times of:
  All C(H) groups, All C(H,H) groups
 At 1.5 times of:
  All C(H,H,H) groups
2.a Ternary CH refined with riding coordinates:
 C4(H4), C10(H10)
2.b Secondary CH2 refined with riding coordinates:
 C5(H5A,H5B), C6(H6A,H6B), C7(H7A,H7B), C8(H8A,H8B), C9(H9A,H9B), C11(H11A,
 H11B), C12(H12A,H12B), C13(H13A,H13B), C14(H14A,H14B), C15(H15A,H15B)
2.c Aromatic/amide H refined with riding coordinates:
 C2(H2), C3(H3)
2.d Idealised Me refined as rotating group:
 C16(H16A,H16B,H16C), C17(H17A,H17B,H17C), C18(H18B,H18A,H18C)
;
_shelx_shelxl_version_number 2014/7
_olex2_submission_special_instructions 'No special instructions were received'

loop_
_space_group_symop_operation_xyz
'x, y, z'
'-x, y, -z+1/2'
'x+1/2, y+1/2, z'
'-x+1/2, y+1/2, -z+1/2'
'-x, -y, -z'
'x, -y, z-1/2'
'-x+1/2, -y+1/2, -z'
'x+1/2, -y+1/2, z-1/2'

loop_
_atom_site_label
_atom_site_type_symbol
_atom_site_fract_x
_atom_site_fract_y
_atom_site_fract_z
_atom_site_U_iso_or_equiv
_atom_site_adp_type
_atom_site_occupancy
_atom_site_site_symmetry_order
_atom_site_calc_flag
_atom_site_refinement_flags_posn
_atom_site_refinement_flags_adp
_atom_site_refinement_flags_occupancy
Co1 Co 0.5000 0.36728(2) 0.7500 0.02175(11) Uani 1 2 d S T P
Si1 Si 0.57522(6) 0.51312(5) 0.86422(5) 0.0465(2) Uani 1 1 d . . .
N1 N 0.55387(16) 0.47122(11) 0.77438(11) 0.0316(4) Uani 1 1 d . . .
N2 N 0.30004(13) 0.28703(11) 0.71844(10) 0.0270(4) Uani 1 1 d . . .
N3 N 0.38012(13) 0.22887(10) 0.65289(10) 0.0251(3) Uani 1 1 d . . .
C1 C 0.38933(16) 0.29133(12) 0.70317(11) 0.0233(4) Uani 1 1 d . . .
C2 C 0.23904(18) 0.22338(15) 0.67975(14) 0.0345(5) Uani 1 1 d . . .
H2 H 0.1744 0.2083 0.6820 0.041 Uiso 1 1 calc R . .
C3 C 0.28880(17) 0.18700(14) 0.63834(14) 0.0332(5) Uani 1 1 d . . .
H3 H 0.2659 0.1415 0.6055 0.040 Uiso 1 1 calc R . .
C4 C 0.27245(17) 0.34457(14) 0.76853(13) 0.0289(4) Uani 1 1 d . . .
H4 H 0.3317 0.3821 0.7914 0.035 Uiso 1 1 calc R . .
C5 C 0.1795(2) 0.39442(15) 0.72208(14) 0.0363(5) Uani 1 1 d . . .
H5A H 0.1205 0.3582 0.6966 0.044 Uiso 1 1 calc R . .
H5B H 0.1948 0.4245 0.6812 0.044 Uiso 1 1 calc R . .
C6 C 0.1512(2) 0.45358(16) 0.77448(17) 0.0437(6) Uani 1 1 d . . .
H6A H 0.2073 0.4933 0.7954 0.052 Uiso 1 1 calc R . .
H6B H 0.0883 0.4833 0.7436 0.052 Uiso 1 1 calc R . .
C7 C 0.1328(2) 0.41091(16) 0.84114(15) 0.0404(6) Uani 1 1 d . . .
H7A H 0.1186 0.4513 0.8754 0.049 Uiso 1 1 calc R . .
H7B H 0.0719 0.3755 0.8206 0.049 Uiso 1 1 calc R . .
C8 C 0.2257(2) 0.36088(18) 0.88740(15) 0.0450(6) Uani 1 1 d . . .
H8A H 0.2105 0.3308 0.9283 0.054 Uiso 1 1 calc R . .
H8B H 0.2849 0.3969 0.9127 0.054 Uiso 1 1 calc R . .
C9 C 0.2531(2) 0.30167(17) 0.83443(15) 0.0435(6) Uani 1 1 d . . .
H9A H 0.3154 0.2711 0.8650 0.052 Uiso 1 1 calc R . .
H9B H 0.1962 0.2627 0.8130 0.052 Uiso 1 1 calc R . .
C10 C 0.45663(16) 0.20962(12) 0.61774(11) 0.0248(4) Uani 1 1 d . . .
H10 H 0.5170 0.2460 0.6413 0.030 Uiso 1 1 calc R . .
C11 C 0.4938(2) 0.12313(14) 0.63589(15) 0.0378(5) Uani 1 1 d . . .
H11A H 0.4342 0.0862 0.6171 0.045 Uiso 1 1 calc R . .
H11B H 0.5258 0.1164 0.6927 0.045 Uiso 1 1 calc R . .
C12 C 0.5714(2) 0.10065(15) 0.59824(16) 0.0395(6) Uani 1 1 d . . .
H12A H 0.6349 0.1327 0.6220 0.047 Uiso 1 1 calc R . .
H12B H 0.5895 0.0429 0.6078 0.047 Uiso 1 1 calc R . .
C13 C 0.5285(2) 0.11618(17) 0.51154(16) 0.0456(7) Uani 1 1 d . . .
H13A H 0.4694 0.0799 0.4869 0.055 Uiso 1 1 calc R . .
H13B H 0.5819 0.1041 0.4892 0.055 Uiso 1 1 calc R . .
C14 C 0.4941(2) 0.20334(18) 0.49445(14) 0.0454(6) Uani 1 1 d . . .
H14A H 0.4639 0.2114 0.4378 0.055 Uiso 1 1 calc R . .
H14B H 0.5543 0.2394 0.5152 0.055 Uiso 1 1 calc R . .
C15 C 0.4146(2) 0.22526(17) 0.53080(13) 0.0396(6) Uani 1 1 d . . .
H15A H 0.3960 0.2829 0.5211 0.048 Uiso 1 1 calc R . .
H15B H 0.3516 0.1928 0.5064 0.048 Uiso 1 1 calc R . .
C16 C 0.6939(3) 0.4678(2) 0.93602(17) 0.0595(9) Uani 1 1 d . . .
H16A H 0.6879 0.4089 0.9342 0.089 Uiso 1 1 calc GR . .
H16B H 0.7022 0.4869 0.9881 0.089 Uiso 1 1 calc GR . .
H16C H 0.7538 0.4839 0.9234 0.089 Uiso 1 1 calc GR . .
C17 C 0.6004(4) 0.6239(2) 0.8594(3) 0.0967(17) Uani 1 1 d . . .
H17A H 0.6613 0.6316 0.8453 0.145 Uiso 1 1 calc GR . .
H17B H 0.6121 0.6486 0.9100 0.145 Uiso 1 1 calc GR . .
H17C H 0.5408 0.6494 0.8204 0.145 Uiso 1 1 calc GR . .
C18 C 0.4619(3) 0.5074(4) 0.8955(2) 0.1027(19) Uani 1 1 d . . .
H18B H 0.4676 0.5493 0.9342 0.154 Uiso 1 1 calc GR . .
H18A H 0.4598 0.4543 0.9180 0.154 Uiso 1 1 calc GR . .
H18C H 0.3988 0.5158 0.8506 0.154 Uiso 1 1 calc GR . .

loop_
_atom_site_aniso_label
_atom_site_aniso_U_11
_atom_site_aniso_U_22
_atom_site_aniso_U_33
_atom_site_aniso_U_23
_atom_site_aniso_U_13
_atom_site_aniso_U_12
Co1 0.0270(2) 0.02053(18) 0.01741(17) 0.000 0.00745(14) 0.000
Si1 0.0439(4) 0.0546(5) 0.0488(4) -0.0273(4) 0.0262(4) -0.0201(3)
N1 0.0427(11) 0.0231(8) 0.0349(10) -0.0016(7) 0.0209(9) -0.0040(8)
N2 0.0225(8) 0.0288(9) 0.0272(9) -0.0053(7) 0.0057(7) 0.0028(7)
N3 0.0252(8) 0.0242(8) 0.0238(8) -0.0038(6) 0.0059(7) 0.0012(7)
C1 0.0253(9) 0.0228(9) 0.0191(8) 0.0002(7) 0.0045(7) 0.0056(7)
C2 0.0246(10) 0.0361(12) 0.0392(12) -0.0084(10) 0.0069(9) -0.0038(9)
C3 0.0275(11) 0.0313(11) 0.0365(12) -0.0102(9) 0.0062(9) -0.0032(9)
C4 0.0234(10) 0.0341(11) 0.0286(10) -0.0053(8) 0.0086(8) 0.0037(8)
C5 0.0425(13) 0.0373(12) 0.0349(12) 0.0101(10) 0.0209(10) 0.0158(10)
C6 0.0550(16) 0.0369(13) 0.0527(15) 0.0105(11) 0.0356(14) 0.0180(12)
C7 0.0440(14) 0.0429(14) 0.0436(14) 0.0078(11) 0.0269(12) 0.0150(11)
C8 0.0474(15) 0.0600(17) 0.0321(12) 0.0070(12) 0.0198(11) 0.0191(13)
C9 0.0493(15) 0.0502(15) 0.0343(12) 0.0124(11) 0.0188(11) 0.0248(13)
C10 0.0289(10) 0.0246(9) 0.0184(8) -0.0030(7) 0.0054(8) 0.0028(8)
C11 0.0525(15) 0.0292(11) 0.0405(13) 0.0069(10) 0.0275(12) 0.0131(10)
C12 0.0516(15) 0.0306(11) 0.0457(14) -0.0004(10) 0.0288(12) 0.0105(11)
C13 0.0579(17) 0.0475(15) 0.0391(13) -0.0165(11) 0.0269(13) -0.0009(13)
C14 0.0568(17) 0.0574(17) 0.0224(11) -0.0004(11) 0.0144(11) 0.0045(14)
C15 0.0466(14) 0.0458(14) 0.0227(10) 0.0016(9) 0.0078(10) 0.0094(11)
C16 0.083(2) 0.0510(17) 0.0372(14) -0.0126(13) 0.0123(15) -0.0138(16)
C17 0.107(4) 0.044(2) 0.116(4) -0.036(2) 0.012(3) 0.002(2)
C18 0.069(3) 0.192(6) 0.061(2) -0.059(3) 0.039(2) -0.044(3)

loop_
_atom_type_symbol
_atom_type_description
_atom_type_scat_dispersion_real
_atom_type_scat_dispersion_imag
_atom_type_scat_source
C C 0.0033 0.0016 'International Tables Vol C Tables 4.2.6.8 and 6.1.1.4'
H H 0.0000 0.0000 'International Tables Vol C Tables 4.2.6.8 and 6.1.1.4'
Co Co 0.3494 0.9721 'International Tables Vol C Tables 4.2.6.8 and 6.1.1.4'
N N 0.0061 0.0033 'International Tables Vol C Tables 4.2.6.8 and 6.1.1.4'
Si Si 0.0817 0.0704 'International Tables Vol C Tables 4.2.6.8 and 6.1.1.4'

loop_
_geom_angle_atom_site_label_1
_geom_angle_atom_site_label_2
_geom_angle_atom_site_label_3
_geom_angle
_geom_angle_site_symmetry_1
_geom_angle_site_symmetry_3
N1 Co1 N1 45.61(13) . 2_656
N1 Co1 C1 153.28(9) . .
N1 Co1 C1 107.71(8) 2_656 .
N1 Co1 C1 153.28(9) 2_656 2_656
N1 Co1 C1 107.71(8) . 2_656
C1 Co1 C1 98.99(11) . 2_656
N1 Si1 C16 109.13(13) . .
N1 Si1 C17 108.63(18) . .
N1 Si1 C18 113.73(14) . .
C16 Si1 C17 107.10(19) . .
C18 Si1 C16 113.0(2) . .
C18 Si1 C17 104.9(3) . .
Si1 N1 Co1 121.34(11) . .
N1 N1 Co1 67.20(6) 2_656 .
N1 N1 Si1 112.61(17) 2_656 .
C1 N2 C2 111.59(18) . .
C1 N2 C4 123.64(18) . .
C2 N2 C4 124.75(19) . .
C1 N3 C3 111.64(18) . .
C1 N3 C10 123.98(18) . .
C3 N3 C10 124.37(17) . .
N2 C1 Co1 125.20(14) . .
N3 C1 Co1 131.55(16) . .
N3 C1 N2 103.17(17) . .
N2 C2 H2 126.5 . .
C3 C2 N2 106.9(2) . .
C3 C2 H2 126.5 . .
N3 C3 H3 126.7 . .
C2 C3 N3 106.67(19) . .
C2 C3 H3 126.7 . .
N2 C4 H4 108.0 . .
N2 C4 C5 110.96(18) . .
N2 C4 C9 111.22(19) . .
C5 C4 H4 108.0 . .
C9 C4 H4 108.0 . .
C9 C4 C5 110.53(19) . .
C4 C5 H5A 109.5 . .
C4 C5 H5B 109.5 . .
C4 C5 C6 110.6(2) . .
H5A C5 H5B 108.1 . .
C6 C5 H5A 109.5 . .
C6 C5 H5B 109.5 . .
C5 C6 H6A 109.3 . .
C5 C6 H6B 109.3 . .
H6A C6 H6B 107.9 . .
C7 C6 C5 111.8(2) . .
C7 C6 H6A 109.3 . .
C7 C6 H6B 109.3 . .
C6 C7 H7A 109.5 . .
C6 C7 H7B 109.5 . .
H7A C7 H7B 108.1 . .
C8 C7 C6 110.8(2) . .
C8 C7 H7A 109.5 . .
C8 C7 H7B 109.5 . .
C7 C8 H8A 109.6 . .
C7 C8 H8B 109.6 . .
C7 C8 C9 110.3(2) . .
H8A C8 H8B 108.1 . .
C9 C8 H8A 109.6 . .
C9 C8 H8B 109.6 . .
C4 C9 C8 111.7(2) . .
C4 C9 H9A 109.3 . .
C4 C9 H9B 109.3 . .
C8 C9 H9A 109.3 . .
C8 C9 H9B 109.3 . .
H9A C9 H9B 107.9 . .
N3 C10 H10 107.8 . .
N3 C10 C11 110.54(18) . .
N3 C10 C15 111.28(18) . .
C11 C10 H10 107.8 . .
C11 C10 C15 111.47(19) . .
C15 C10 H10 107.8 . .
C10 C11 H11A 109.3 . .
C10 C11 H11B 109.3 . .
C10 C11 C12 111.7(2) . .
H11A C11 H11B 107.9 . .
C12 C11 H11A 109.3 . .
C12 C11 H11B 109.3 . .
C11 C12 H12A 109.4 . .
C11 C12 H12B 109.4 . .
H12A C12 H12B 108.0 . .
C13 C12 C11 111.3(2) . .
C13 C12 H12A 109.4 . .
C13 C12 H12B 109.4 . .
C12 C13 H13A 109.5 . .
C12 C13 H13B 109.5 . .
C12 C13 C14 110.9(2) . .
H13A C13 H13B 108.0 . .
C14 C13 H13A 109.5 . .
C14 C13 H13B 109.5 . .
C13 C14 H14A 109.4 . .
C13 C14 H14B 109.4 . .
C13 C14 C15 111.0(2) . .
H14A C14 H14B 108.0 . .
C15 C14 H14A 109.4 . .
C15 C14 H14B 109.4 . .
C10 C15 C14 110.9(2) . .
C10 C15 H15A 109.5 . .
C10 C15 H15B 109.5 . .
C14 C15 H15A 109.5 . .
C14 C15 H15B 109.5 . .
H15A C15 H15B 108.1 . .
Si1 C16 H16A 109.5 . .
Si1 C16 H16B 109.5 . .
Si1 C16 H16C 109.5 . .
H16A C16 H16B 109.5 . .
H16A C16 H16C 109.5 . .
H16B C16 H16C 109.5 . .
Si1 C17 H17A 109.5 . .
Si1 C17 H17B 109.5 . .
Si1 C17 H17C 109.5 . .
H17A C17 H17B 109.5 . .
H17A C17 H17C 109.5 . .
H17B C17 H17C 109.5 . .
Si1 C18 H18B 109.5 . .
Si1 C18 H18A 109.5 . .
Si1 C18 H18C 109.5 . .
H18B C18 H18A 109.5 . .
H18B C18 H18C 109.5 . .
H18A C18 H18C 109.5 . .

loop_
_geom_bond_atom_site_label_1
_geom_bond_atom_site_label_2
_geom_bond_distance
_geom_bond_site_symmetry_2
Co1 N1 1.8703(19) .
Co1 N1 1.8704(19) 2_656
Co1 C1 1.940(2) .
Co1 C1 1.940(2) 2_656
Si1 N1 1.726(2) .
Si1 C16 1.870(4) .
Si1 C17 1.879(4) .
Si1 C18 1.865(4) .
N1 N1 1.450(4) 2_656
N2 C1 1.371(3) .
N2 C2 1.384(3) .
N2 C4 1.473(3) .
N3 C1 1.367(2) .
N3 C3 1.389(3) .
N3 C10 1.467(3) .
C2 H2 0.9500 .
C2 C3 1.344(3) .
C3 H3 0.9500 .
C4 H4 1.0000 .
C4 C5 1.519(3) .
C4 C9 1.516(3) .
C5 H5A 0.9900 .
C5 H5B 0.9900 .
C5 C6 1.526(3) .
C6 H6A 0.9900 .
C6 H6B 0.9900 .
C6 C7 1.520(4) .
C7 H7A 0.9900 .
C7 H7B 0.9900 .
C7 C8 1.519(4) .
C8 H8A 0.9900 .
C8 H8B 0.9900 .
C8 C9 1.528(4) .
C9 H9A 0.9900 .
C9 H9B 0.9900 .
C10 H10 1.0000 .
C10 C11 1.521(3) .
C10 C15 1.525(3) .
C11 H11A 0.9900 .
C11 H11B 0.9900 .
C11 C12 1.526(3) .
C12 H12A 0.9900 .
C12 H12B 0.9900 .
C12 C13 1.521(4) .
C13 H13A 0.9900 .
C13 H13B 0.9900 .
C13 C14 1.521(4) .
C14 H14A 0.9900 .
C14 H14B 0.9900 .
C14 C15 1.529(4) .
C15 H15A 0.9900 .
C15 H15B 0.9900 .
C16 H16A 0.9800 .
C16 H16B 0.9800 .
C16 H16C 0.9800 .
C17 H17A 0.9800 .
C17 H17B 0.9800 .
C17 H17C 0.9800 .
C18 H18B 0.9800 .
C18 H18A 0.9800 .
C18 H18C 0.9800 .

loop_
_geom_torsion_atom_site_label_1
_geom_torsion_atom_site_label_2
_geom_torsion_atom_site_label_3
_geom_torsion_atom_site_label_4
_geom_torsion
_geom_torsion_site_symmetry_1
_geom_torsion_site_symmetry_4
N1 Co1 N1 Si1 103.4(2) 2_656 .
N2 C2 C3 N3 0.4(3) . .
N2 C4 C5 C6 179.8(2) . .
N2 C4 C9 C8 179.3(2) . .
N3 C10 C11 C12 178.5(2) . .
N3 C10 C15 C14 -178.8(2) . .
C1 Co1 N1 Si1 99.6(2) . .
C1 Co1 N1 Si1 -78.37(14) 2_656 .
C1 Co1 N1 N1 178.19(13) 2_656 2_656
C1 Co1 N1 N1 -3.8(3) . 2_656
C1 N2 C2 C3 -0.8(3) . .
C1 N2 C4 C5 113.5(2) . .
C1 N2 C4 C9 -123.0(2) . .
C1 N3 C3 C2 0.2(3) . .
C1 N3 C10 C11 123.3(2) . .
C1 N3 C10 C15 -112.3(2) . .
C2 N2 C1 Co1 -176.18(16) . .
C2 N2 C1 N3 0.9(2) . .
C2 N2 C4 C5 -65.0(3) . .
C2 N2 C4 C9 58.4(3) . .
C3 N3 C1 Co1 176.16(16) . .
C3 N3 C1 N2 -0.6(2) . .
C3 N3 C10 C11 -57.9(3) . .
C3 N3 C10 C15 66.6(3) . .
C4 N2 C1 Co1 5.1(3) . .
C4 N2 C1 N3 -177.82(18) . .
C4 N2 C2 C3 177.9(2) . .
C4 C5 C6 C7 -55.9(3) . .
C5 C4 C9 C8 -57.0(3) . .
C5 C6 C7 C8 55.9(3) . .
C6 C7 C8 C9 -55.5(3) . .
C7 C8 C9 C4 56.7(3) . .
C9 C4 C5 C6 55.9(3) . .
C10 N3 C1 Co1 -4.8(3) . .
C10 N3 C1 N2 178.36(17) . .
C10 N3 C3 C2 -178.8(2) . .
C10 C11 C12 C13 -54.6(3) . .
C11 C10 C15 C14 -54.9(3) . .
C11 C12 C13 C14 55.8(3) . .
C12 C13 C14 C15 -56.9(3) . .
C13 C14 C15 C10 56.4(3) . .
C15 C10 C11 C12 54.2(3) . .
C16 Si1 N1 Co1 76.23(17) . .
C16 Si1 N1 N1 152.47(14) . 2_656
C17 Si1 N1 Co1 -167.33(19) . .
C17 Si1 N1 N1 -91.1(2) . 2_656
C18 Si1 N1 Co1 -51.0(3) . .
C18 Si1 N1 N1 25.2(2) . 2_656
